data_7234041
loop_
_publ_author_name
'Krzysztof Durka'
'Ireneusz Glowacki'
'Sergiusz Lulinski'
'Beata Luszczynska'
'Jaromir Smetek'
'Pawel Szczepanik'
'Janusz Serwatowski'
'Urszula E. Wawrzyniak'
'Grzegorz Wesela-Bauman'
'Ewelina Witkowska'
'Gabriela Wiosna-Salyga'
'Krzysztof Wozniak'

_publ_section_title
;
 Efficient 8-oxyquinolinato emitters based on a
 9,10-dihydro-9,10-diboraanthracene scaffold for applications in
 optoelectronic devices
;
_journal_name_full 'Journal of Materials Chemistry C'
_journal_page_first 1354
_journal_page_last 1364
_journal_paper_doi 10.1039/C4TC02350A
_journal_volume 3
_journal_year 2015
_chemical_formula_moiety 'C30 H18 B2 Cl2 N2 O2'
_chemical_formula_sum 'C30 H18 B2 Cl2 N2 O2'
_chemical_formula_weight 530.98
_chemical_melting_point 392.6
_chemical_name_systematic
;
 1,6-Dichloro-5,10-Bis(8-oxyquinolinato)-5,10-dihydroboranthrene
;
_space_group_crystal_system monoclinic
_space_group_IT_number 14
_space_group_name_Hall '-P 2ybc'
_space_group_name_H-M_alt 'P 1 21/c 1'
_atom_sites_solution_hydrogens geom
_cell_angle_alpha 90
_cell_angle_beta 91.600(3)
_cell_angle_gamma 90
_cell_formula_units_Z 4
_cell_length_a 9.9401(3)
_cell_length_b 12.5613(5)
_cell_length_c 19.6590(8)
_cell_measurement_reflns_used 13623
_cell_measurement_temperature 100(2)
_cell_measurement_theta_max 35.6240
_cell_measurement_theta_min 2.0380
_cell_volume 2453.68(16)
_computing_cell_refinement
;
CrysAlisPro, Agilent Technologies,
Version 1.171.37.31 (release 14-01-2014 CrysAlis171 .NET)
(compiled Jan 14 2014,18:38:05)
;
_computing_data_collection
;
CrysAlisPro, Agilent Technologies,
Version 1.171.37.31 (release 14-01-2014 CrysAlis171 .NET)
(compiled Jan 14 2014,18:38:05)
;
_computing_data_reduction
;
CrysAlisPro, Agilent Technologies,
Version 1.171.37.31 (release 14-01-2014 CrysAlis171 .NET)
(compiled Jan 14 2014,18:38:05)
;
_diffrn_ambient_environment N~2~
_diffrn_ambient_temperature 100.01(10)
_diffrn_detector 'CCD plate'
_diffrn_detector_area_resol_mean 8.0013
_diffrn_detector_type Eos
_diffrn_measured_fraction_theta_full 0.999
_diffrn_measured_fraction_theta_max 0.969
_diffrn_measurement_device 'four-circle diffractometer'
_diffrn_measurement_device_type 'SuperNova, Single source at offset, Eos'
_diffrn_radiation_monochromator mirror
_diffrn_radiation_probe x-ray
_diffrn_radiation_type 'Mo K\a'
_diffrn_radiation_wavelength 0.71073
_diffrn_reflns_av_R_equivalents 0.0549
_diffrn_reflns_av_unetI/netI 0.0563
_diffrn_reflns_Laue_measured_fraction_full 0.999
_diffrn_reflns_Laue_measured_fraction_max 0.969
_diffrn_reflns_limit_h_max 16
_diffrn_reflns_limit_h_min -16
_diffrn_reflns_limit_k_max 21
_diffrn_reflns_limit_k_min -21
_diffrn_reflns_limit_l_max 33
_diffrn_reflns_limit_l_min -33
_diffrn_reflns_number 61281
_diffrn_reflns_point_group_measured_fraction_full 0.999
_diffrn_reflns_point_group_measured_fraction_max 0.969
_diffrn_reflns_theta_full 25.242
_diffrn_reflns_theta_max 37.382
_diffrn_reflns_theta_min 1.924
_diffrn_source 'SuperNova (Mo) X-ray Source'
_exptl_absorpt_coefficient_mu 0.298
_exptl_absorpt_correction_T_max 1.00000
_exptl_absorpt_correction_T_min 0.86384
_exptl_absorpt_correction_type multi-scan
_exptl_absorpt_process_details
;
CrysAlisPro, Agilent Technologies,
Version 1.171.37.31 (release 14-01-2014 CrysAlis171 .NET)
(compiled Jan 14 2014,18:38:05)
Empirical absorption correction using spherical harmonics,
 implemented in SCALE3 ABSPACK scaling algorithm.
;
_exptl_crystal_colour yellow
_exptl_crystal_density_diffrn 1.437
_exptl_crystal_description cubic
_exptl_crystal_F_000 1088
_exptl_crystal_preparation Luminescent
_exptl_crystal_recrystallization_method 'Re-crystallisation from solvent: acetone'
_exptl_crystal_size_max 0.05
_exptl_crystal_size_mid 0.04
_exptl_crystal_size_min 0.04
_refine_diff_density_max 2.227
_refine_diff_density_min -0.508
_refine_diff_density_rms 0.098
_refine_ls_extinction_coef .
_refine_ls_extinction_method none
_refine_ls_goodness_of_fit_ref 1.036
_refine_ls_hydrogen_treatment constr
_refine_ls_matrix_type full
_refine_ls_number_parameters 343
_refine_ls_number_reflns 12402
_refine_ls_number_restraints 0
_refine_ls_restrained_S_all 1.036
_refine_ls_R_factor_all 0.1225
_refine_ls_R_factor_gt 0.0747
_refine_ls_shift/su_max 0.000
_refine_ls_shift/su_mean 0.000
_refine_ls_structure_factor_coef Fsqd
_refine_ls_weighting_details 'w=1/[\s^2^(Fo^2^)+(0.0993P)^2^+1.8644P] where P=(Fo^2^+2Fc^2^)/3'
_refine_ls_weighting_scheme calc
_refine_ls_wR_factor_gt 0.1931
_refine_ls_wR_factor_ref 0.2238
_reflns_Friedel_coverage 0.000
_reflns_Friedel_fraction_full .
_reflns_Friedel_fraction_max .
_reflns_number_gt 7705
_reflns_number_total 12402
_reflns_threshold_expression 'I > 2\s(I)'
_cod_data_source_file 1000004.cif
_cod_data_source_block PCOD1000004
_cod_original_sg_symbol_H-M 'P 21/c'
_cod_database_code 7234041
_shelx_space_group_comment
;
The symmetry employed for this shelxl refinement is uniquely defined
by the following loop, which should always be used as a source of
symmetry information in preference to the above space-group names.
They are only intended as comments.
;
_shelxl_version_number 2013-4

loop_
_space_group_symop_operation_xyz
'x, y, z'
'-x, y+1/2, -z+1/2'
'-x, -y, -z'
'x, -y-1/2, z-1/2'

loop_
_atom_site_label
_atom_site_type_symbol
_atom_site_fract_x
_atom_site_fract_y
_atom_site_fract_z
_atom_site_U_iso_or_equiv
_atom_site_adp_type
_atom_site_occupancy
_atom_site_site_symmetry_order
_atom_site_calc_flag
_atom_site_refinement_flags_posn
_atom_site_refinement_flags_adp
_atom_site_refinement_flags_occupancy
_atom_site_disorder_assembly
_atom_site_disorder_group
C1 C 0.14332(17) 0.13775(14) 0.33704(9) 0.0201(3) Uani 1 1 d . . . . .
C2 C 0.22619(18) 0.05679(15) 0.31043(9) 0.0220(3) Uani 1 1 d . . . . .
C3 C 0.1669(2) -0.00785(17) 0.25950(10) 0.0273(4) Uani 1 1 d . . . . .
C4 C 0.0390(2) 0.0099(2) 0.23094(10) 0.0318(4) Uani 1 1 d . . . . .
H4 H 0.0044 -0.0343 0.1954 0.038 Uiso 1 1 calc R U . . .
C5 C -0.0363(2) 0.09315(19) 0.25545(11) 0.0300(4) Uani 1 1 d . . . . .
H5 H -0.1224 0.1083 0.2356 0.036 Uiso 1 1 calc R U . . .
C6 C 0.01338(18) 0.15483(16) 0.30907(10) 0.0245(3) Uani 1 1 d . . . . .
H6 H -0.0413 0.2094 0.3272 0.029 Uiso 1 1 calc R U . . .
C7 C 0.43808(17) 0.15404(15) 0.37424(9) 0.0217(3) Uani 1 1 d . . . . .
C8 C 0.35349(18) 0.22853(14) 0.40610(9) 0.0213(3) Uani 1 1 d . . . . .
C9 C 0.41773(19) 0.31130(15) 0.44149(10) 0.0245(3) Uani 1 1 d . . . . .
C10 C 0.5568(2) 0.32648(16) 0.44434(11) 0.0272(4) Uani 1 1 d . . . . .
H10 H 0.5953 0.3857 0.4677 0.033 Uiso 1 1 calc R U . . .
C11 C 0.6373(2) 0.25327(17) 0.41232(11) 0.0291(4) Uani 1 1 d . . . . .
H11 H 0.7324 0.2612 0.4140 0.035 Uiso 1 1 calc R U . . .
C12 C 0.57877(19) 0.16842(17) 0.37783(11) 0.0266(4) Uani 1 1 d . . . . .
H12 H 0.6349 0.1185 0.3560 0.032 Uiso 1 1 calc R U . . .
C13 C 0.19164(18) 0.05385(14) 0.49940(9) 0.0211(3) Uani 1 1 d . . . . .
H13 H 0.2584 0.0118 0.4785 0.025 Uiso 1 1 calc R U . . .
C14 C 0.13491(19) 0.02008(15) 0.56058(9) 0.0236(3) Uani 1 1 d . . . . .
H14 H 0.1633 -0.0453 0.5806 0.028 Uiso 1 1 calc R U . . .
C15 C 0.0390(2) 0.08030(16) 0.59183(9) 0.0251(3) Uani 1 1 d . . . . .
H15 H 0.0017 0.0565 0.6331 0.030 Uiso 1 1 calc R U . . .
C16 C -0.00405(19) 0.17787(15) 0.56239(9) 0.0232(3) Uani 1 1 d . . . . .
C17 C -0.0992(2) 0.25228(18) 0.58658(11) 0.0309(4) Uani 1 1 d . . . . .
H17 H -0.1452 0.2390 0.6274 0.037 Uiso 1 1 calc R U . . .
C18 C -0.1236(2) 0.34390(18) 0.54996(12) 0.0327(4) Uani 1 1 d . . . . .
H18 H -0.1870 0.3929 0.5672 0.039 Uiso 1 1 calc R U . . .
C19 C -0.06080(19) 0.37036(16) 0.48828(11) 0.0271(4) Uani 1 1 d . . . . .
H19 H -0.0813 0.4347 0.4648 0.033 Uiso 1 1 calc R U . . .
C20 C 0.03126(18) 0.29873(14) 0.46372(10) 0.0222(3) Uani 1 1 d . . . . .
C21 C 0.05704(17) 0.20516(14) 0.50124(9) 0.0200(3) Uani 1 1 d . . . . .
C22 C 0.5094(2) 0.0609(2) 0.22048(11) 0.0312(4) Uani 1 1 d . . . . .
H22 H 0.4601 0.1215 0.2051 0.037 Uiso 1 1 calc R U . . .
C23 C 0.6125(2) 0.0185(2) 0.18088(12) 0.0361(5) Uani 1 1 d . . . . .
H23 H 0.6306 0.0499 0.1381 0.043 Uiso 1 1 calc R U . . .
C24 C 0.6863(2) -0.0665(2) 0.20272(12) 0.0359(5) Uani 1 1 d . . . . .
H24 H 0.7557 -0.0937 0.1754 0.043 Uiso 1 1 calc R U . . .
C25 C 0.66008(19) -0.11458(18) 0.26630(11) 0.0305(4) Uani 1 1 d . . . . .
C26 C 0.7262(2) -0.20070(19) 0.29896(13) 0.0354(5) Uani 1 1 d . . . . .
H26 H 0.8003 -0.2344 0.2784 0.042 Uiso 1 1 calc R U . . .
C27 C 0.6824(2) -0.23534(18) 0.36098(14) 0.0373(5) Uani 1 1 d . . . . .
H27 H 0.7288 -0.2930 0.3823 0.045 Uiso 1 1 calc R U . . .
C28 C 0.5715(2) -0.19000(17) 0.39511(12) 0.0316(4) Uani 1 1 d . . . . .
H28 H 0.5434 -0.2174 0.4374 0.038 Uiso 1 1 calc R U . . .
C29 C 0.5068(2) -0.10524(16) 0.36466(11) 0.0263(4) Uani 1 1 d . . . . .
C30 C 0.55308(19) -0.06926(16) 0.30132(10) 0.0258(4) Uani 1 1 d . . . . .
B1 B 0.1930(2) 0.20692(16) 0.40155(10) 0.0203(3) Uani 1 1 d . . . . .
B2 B 0.3789(2) 0.04723(18) 0.33831(11) 0.0228(4) Uani 1 1 d . . . . .
N1 N 0.15139(15) 0.14488(11) 0.47095(8) 0.0190(3) Uani 1 1 d . . . . .
N2 N 0.48164(16) 0.01547(14) 0.27940(8) 0.0250(3) Uani 1 1 d . . . . .
O1 O 0.10459(14) 0.30460(10) 0.40773(7) 0.0237(3) Uani 1 1 d . . . . .
O2 O 0.40195(14) -0.04776(11) 0.38552(7) 0.0259(3) Uani 1 1 d . . . . .
Cl1 Cl 0.25160(6) -0.12061(5) 0.22916(3) 0.04231(16) Uani 1 1 d . . . . .
Cl2 Cl 0.32508(5) 0.40478(4) 0.48783(3) 0.03163(12) Uani 1 1 d . . . . .

loop_
_atom_site_aniso_label
_atom_site_aniso_U_11
_atom_site_aniso_U_22
_atom_site_aniso_U_33
_atom_site_aniso_U_23
_atom_site_aniso_U_13
_atom_site_aniso_U_12
C1 0.0178(7) 0.0217(7) 0.0209(7) 0.0035(6) 0.0033(5) -0.0021(6)
C2 0.0194(7) 0.0263(8) 0.0205(7) -0.0011(6) 0.0042(6) -0.0020(6)
C3 0.0233(8) 0.0354(10) 0.0234(8) -0.0071(7) 0.0065(6) -0.0035(7)
C4 0.0256(9) 0.0471(12) 0.0226(8) -0.0046(8) 0.0012(7) -0.0080(8)
C5 0.0220(8) 0.0422(11) 0.0256(9) 0.0051(8) -0.0017(7) -0.0045(8)
C6 0.0195(7) 0.0277(9) 0.0263(8) 0.0061(7) 0.0015(6) -0.0016(6)
C7 0.0182(7) 0.0239(8) 0.0230(7) 0.0019(6) 0.0019(6) -0.0014(6)
C8 0.0226(8) 0.0189(7) 0.0225(7) 0.0021(6) 0.0025(6) -0.0028(6)
C9 0.0238(8) 0.0187(7) 0.0311(9) 0.0006(6) 0.0033(7) 0.0002(6)
C10 0.0234(8) 0.0215(8) 0.0365(10) -0.0019(7) -0.0024(7) -0.0037(6)
C11 0.0209(8) 0.0303(10) 0.0359(10) -0.0004(8) 0.0000(7) -0.0032(7)
C12 0.0198(8) 0.0277(9) 0.0325(9) -0.0022(7) 0.0028(7) 0.0003(7)
C13 0.0248(8) 0.0170(7) 0.0217(7) 0.0004(6) 0.0012(6) -0.0023(6)
C14 0.0276(8) 0.0214(8) 0.0216(7) 0.0024(6) 0.0000(6) -0.0054(6)
C15 0.0285(9) 0.0280(9) 0.0188(7) 0.0003(6) 0.0036(6) -0.0076(7)
C16 0.0235(8) 0.0235(8) 0.0226(8) -0.0046(6) 0.0045(6) -0.0051(6)
C17 0.0264(9) 0.0358(10) 0.0309(9) -0.0092(8) 0.0102(7) -0.0029(8)
C18 0.0244(9) 0.0332(10) 0.0407(11) -0.0129(9) 0.0070(8) 0.0028(8)
C19 0.0209(8) 0.0222(8) 0.0383(10) -0.0062(7) 0.0014(7) 0.0006(6)
C20 0.0208(7) 0.0168(7) 0.0291(8) -0.0030(6) 0.0029(6) -0.0012(6)
C21 0.0196(7) 0.0181(7) 0.0226(7) -0.0036(6) 0.0036(6) -0.0027(5)
C22 0.0228(8) 0.0454(12) 0.0258(9) 0.0008(8) 0.0062(7) -0.0016(8)
C23 0.0252(9) 0.0551(14) 0.0285(9) -0.0066(9) 0.0102(7) -0.0070(9)
C24 0.0220(8) 0.0507(13) 0.0353(11) -0.0170(10) 0.0083(8) -0.0058(9)
C25 0.0194(8) 0.0369(11) 0.0352(10) -0.0157(8) 0.0017(7) -0.0010(7)
C26 0.0266(9) 0.0339(11) 0.0454(12) -0.0187(9) -0.0025(8) 0.0038(8)
C27 0.0319(10) 0.0277(10) 0.0517(14) -0.0138(9) -0.0109(9) 0.0054(8)
C28 0.0339(10) 0.0261(9) 0.0346(10) -0.0039(8) -0.0047(8) 0.0012(8)
C29 0.0243(8) 0.0242(8) 0.0303(9) -0.0036(7) 0.0008(7) 0.0019(7)
C30 0.0198(7) 0.0285(9) 0.0293(9) -0.0075(7) 0.0022(6) 0.0006(6)
B1 0.0212(8) 0.0175(8) 0.0224(8) 0.0011(6) 0.0043(6) 0.0004(6)
B2 0.0200(8) 0.0266(9) 0.0220(8) -0.0004(7) 0.0054(7) -0.0009(7)
N1 0.0210(6) 0.0154(6) 0.0207(6) -0.0001(5) 0.0038(5) -0.0024(5)
N2 0.0191(6) 0.0312(8) 0.0249(7) -0.0024(6) 0.0047(5) 0.0013(6)
O1 0.0249(6) 0.0178(5) 0.0285(6) 0.0035(5) 0.0054(5) 0.0013(5)
O2 0.0262(6) 0.0262(6) 0.0257(6) 0.0008(5) 0.0055(5) 0.0034(5)
Cl1 0.0286(2) 0.0498(3) 0.0490(3) -0.0285(3) 0.0099(2) -0.0046(2)
Cl2 0.0302(2) 0.0222(2) 0.0426(3) -0.00836(18) 0.00514(19) -0.00130(17)

loop_
_atom_type_symbol
_atom_type_description
_atom_type_scat_dispersion_real
_atom_type_scat_dispersion_imag
_atom_type_scat_source
C C 0.0033 0.0016 'International Tables Vol C Tables 4.2.6.8 and 6.1.1.4'
H H 0.0000 0.0000 'International Tables Vol C Tables 4.2.6.8 and 6.1.1.4'
B B 0.0013 0.0007 'International Tables Vol C Tables 4.2.6.8 and 6.1.1.4'
N N 0.0061 0.0033 'International Tables Vol C Tables 4.2.6.8 and 6.1.1.4'
O O 0.0106 0.0060 'International Tables Vol C Tables 4.2.6.8 and 6.1.1.4'
Cl Cl 0.1484 0.1585 'International Tables Vol C Tables 4.2.6.8 and 6.1.1.4'

loop_
_geom_angle_atom_site_label_1
_geom_angle_atom_site_label_2
_geom_angle_atom_site_label_3
_geom_angle
_geom_angle_site_symmetry_1
_geom_angle_site_symmetry_3
C6 C1 C2 120.12(17) . .
C6 C1 B1 119.06(16) . .
C2 C1 B1 120.74(15) . .
C3 C2 C1 116.15(17) . .
C3 C2 B2 125.04(17) . .
C1 C2 B2 118.79(16) . .
C4 C3 C2 123.65(19) . .
C4 C3 Cl1 115.60(16) . .
C2 C3 Cl1 120.73(15) . .
C5 C4 C3 118.56(19) . .
C5 C4 H4 120.7 . .
C3 C4 H4 120.7 . .
C4 C5 C6 120.21(19) . .
C4 C5 H5 119.9 . .
C6 C5 H5 119.9 . .
C5 C6 C1 121.02(19) . .
C5 C6 H6 119.5 . .
C1 C6 H6 119.5 . .
C12 C7 C8 119.58(17) . .
C12 C7 B2 118.42(16) . .
C8 C7 B2 121.83(15) . .
C9 C8 C7 116.34(16) . .
C9 C8 B1 126.10(16) . .
C7 C8 B1 117.48(15) . .
C10 C9 C8 124.12(18) . .
C10 C9 Cl2 114.83(15) . .
C8 C9 Cl2 121.04(14) . .
C11 C10 C9 118.45(18) . .
C11 C10 H10 120.8 . .
C9 C10 H10 120.8 . .
C10 C11 C12 119.68(18) . .
C10 C11 H11 120.2 . .
C12 C11 H11 120.2 . .
C11 C12 C7 121.77(18) . .
C11 C12 H12 119.1 . .
C7 C12 H12 119.1 . .
N1 C13 C14 119.70(17) . .
N1 C13 H13 120.1 . .
C14 C13 H13 120.1 . .
C15 C14 C13 120.99(17) . .
C15 C14 H14 119.5 . .
C13 C14 H14 119.5 . .
C14 C15 C16 119.93(16) . .
C14 C15 H15 120.0 . .
C16 C15 H15 120.0 . .
C21 C16 C15 115.33(16) . .
C21 C16 C17 115.70(18) . .
C15 C16 C17 128.97(18) . .
C18 C17 C16 118.99(18) . .
C18 C17 H17 120.5 . .
C16 C17 H17 120.5 . .
C17 C18 C19 124.61(18) . .
C17 C18 H18 117.7 . .
C19 C18 H18 117.7 . .
C20 C19 C18 117.26(19) . .
C20 C19 H19 121.4 . .
C18 C19 H19 121.4 . .
O1 C20 C19 129.28(18) . .
O1 C20 C21 112.42(15) . .
C19 C20 C21 118.29(17) . .
N1 C21 C16 124.10(17) . .
N1 C21 C20 110.75(15) . .
C16 C21 C20 125.15(16) . .
N2 C22 C23 119.5(2) . .
N2 C22 H22 120.3 . .
C23 C22 H22 120.3 . .
C24 C23 C22 121.2(2) . .
C24 C23 H23 119.4 . .
C22 C23 H23 119.4 . .
C23 C24 C25 120.14(19) . .
C23 C24 H24 119.9 . .
C25 C24 H24 119.9 . .
C30 C25 C26 115.9(2) . .
C30 C25 C24 114.8(2) . .
C26 C25 C24 129.2(2) . .
C27 C26 C25 119.3(2) . .
C27 C26 H26 120.3 . .
C25 C26 H26 120.3 . .
C26 C27 C28 124.0(2) . .
C26 C27 H27 118.0 . .
C28 C27 H27 118.0 . .
C29 C28 C27 117.6(2) . .
C29 C28 H28 121.2 . .
C27 C28 H28 121.2 . .
O2 C29 C28 130.0(2) . .
O2 C29 C30 111.84(17) . .
C28 C29 C30 118.16(19) . .
N2 C30 C25 124.4(2) . .
N2 C30 C29 110.71(16) . .
C25 C30 C29 124.9(2) . .
O1 B1 C1 109.60(15) . .
O1 B1 C8 115.62(15) . .
C1 B1 C8 114.57(14) . .
O1 B1 N1 99.11(13) . .
C1 B1 N1 108.80(14) . .
C8 B1 N1 107.81(14) . .
O2 B2 C2 113.05(15) . .
O2 B2 N2 98.96(14) . .
C2 B2 N2 112.63(15) . .
O2 B2 C7 109.64(15) . .
C2 B2 C7 114.58(16) . .
N2 B2 C7 106.73(14) . .
C13 N1 C21 119.94(15) . .
C13 N1 B1 132.93(15) . .
C21 N1 B1 107.13(14) . .
C22 N2 C30 119.96(17) . .
C22 N2 B2 132.12(18) . .
C30 N2 B2 107.75(16) . .
C20 O1 B1 110.57(14) . .
C29 O2 B2 109.88(15) . .

loop_
_geom_bond_atom_site_label_1
_geom_bond_atom_site_label_2
_geom_bond_distance
_geom_bond_site_symmetry_2
C1 C6 1.406(3) .
C1 C2 1.418(3) .
C1 B1 1.604(3) .
C2 C3 1.406(3) .
C2 B2 1.604(3) .
C3 C4 1.393(3) .
C3 Cl1 1.760(2) .
C4 C5 1.380(3) .
C4 H4 0.9500 .
C5 C6 1.388(3) .
C5 H5 0.9500 .
C6 H6 0.9500 .
C7 C12 1.410(3) .
C7 C8 1.416(3) .
C7 B2 1.619(3) .
C8 C9 1.396(3) .
C8 B1 1.618(3) .
C9 C10 1.395(3) .
C9 Cl2 1.7618(19) .
C10 C11 1.382(3) .
C10 H10 0.9500 .
C11 C12 1.383(3) .
C11 H11 0.9500 .
C12 H12 0.9500 .
C13 N1 1.330(2) .
C13 C14 1.408(2) .
C13 H13 0.9500 .
C14 C15 1.375(3) .
C14 H14 0.9500 .
C15 C16 1.416(3) .
C15 H15 0.9500 .
C16 C21 1.404(2) .
C16 C17 1.421(3) .
C17 C18 1.375(3) .
C17 H17 0.9500 .
C18 C19 1.419(3) .
C18 H18 0.9500 .
C19 C20 1.380(3) .
C19 H19 0.9500 .
C20 O1 1.339(2) .
C20 C21 1.407(3) .
C21 N1 1.356(2) .
C22 N2 1.327(3) .
C22 C23 1.408(3) .
C22 H22 0.9500 .
C23 C24 1.358(4) .
C23 H23 0.9500 .
C24 C25 1.419(3) .
C24 H24 0.9500 .
C25 C30 1.404(3) .
C25 C26 1.411(3) .
C26 C27 1.377(4) .
C26 H26 0.9500 .
C27 C28 1.425(3) .
C27 H27 0.9500 .
C28 C29 1.373(3) .
C28 H28 0.9500 .
C29 O2 1.341(2) .
C29 C30 1.414(3) .
C30 N2 1.344(3) .
B1 O1 1.516(2) .
B1 N1 1.634(2) .
B2 O2 1.525(3) .
B2 N2 1.616(2) .
